data_2218009
loop_
_publ_author_name
'Tan, Ming-Xiong'
'Chen, Zhen-Feng'
'Neng, Zhou'
'Liang, Hong'

_publ_section_title
'[(<i>E</i>)-2-(3,5-Dibromo-2-oxidobenzylideneamino)-3-(4-hydroxyphenyl)propionato-\k^3^<i>O</i>,<i>N</i>,<i>O</i>'](dimethylformamide-\k<i>O</i>)copper(II)'
_journal_coeditor_code SJ2468
_journal_issue 4
_journal_name_full 'Acta Crystallographica Section E'
_journal_page_first m601
_journal_page_last m602
_journal_paper_doi 10.1107/S1600536808007915
_journal_volume 64
_journal_year 2008
_chemical_formula_iupac '[Cu (C16 H11 Br2 N O4) (C3 H7 N O)]'
_chemical_formula_moiety 'C19 H18 Br2 Cu N2 O5'
_chemical_formula_sum 'C19 H18 Br2 Cu N2 O5'
_chemical_formula_weight 577.71
_chemical_name_systematic
;
[(<i>E</i>)-2-(3,5-Dichloro-2-oxidobenzylideneamino)-3-(4-
hydroxyphenyl)propionato-\k^3^<i>O</i>,<i>N</i>,<i>O</i>'](dimethylformamide-
\k<i>O</i>)copper(II)
;
_space_group_IT_number 2
_symmetry_cell_setting triclinic
_symmetry_space_group_name_Hall '-P 1'
_symmetry_space_group_name_H-M 'P -1'
_atom_sites_solution_hydrogens geom
_atom_sites_solution_primary direct
_atom_sites_solution_secondary difmap
_audit_creation_method SHELXL97
_cell_angle_alpha 88.998(3)
_cell_angle_beta 83.562(2)
_cell_angle_gamma 73.210(2)
_cell_formula_units_Z 4
_cell_length_a 11.4316(19)
_cell_length_b 11.840(2)
_cell_length_c 15.984(2)
_cell_measurement_reflns_used 1919
_cell_measurement_temperature 298(2)
_cell_measurement_theta_max 21.636
_cell_measurement_theta_min 2.189
_cell_volume 2057.9(6)
_computing_cell_refinement 'SAINT (Bruker, 2001)'
_computing_data_collection 'SMART (Bruker, 2001)'
_computing_data_reduction 'SAINT (Bruker, 2001)'
_computing_molecular_graphics 'SHELXTL (Sheldrick, 2008)'
_computing_publication_material 'SHELXTL (Sheldrick, 2008)'
_computing_structure_refinement 'SHELXL97 (Sheldrick, 2008)'
_computing_structure_solution 'SHELXS97 (Sheldrick, 2008)'
_diffrn_ambient_temperature 298(2)
_diffrn_measured_fraction_theta_full 0.984
_diffrn_measured_fraction_theta_max 0.984
_diffrn_measurement_device_type 'Bruker SMART CCD area-detector'
_diffrn_measurement_method '\f and \w scans'
_diffrn_radiation_monochromator graphite
_diffrn_radiation_source 'fine-focus sealed tube'
_diffrn_radiation_type MoK\a
_diffrn_radiation_wavelength 0.71073
_diffrn_reflns_av_R_equivalents 0.0406
_diffrn_reflns_av_sigmaI/netI 0.1117
_diffrn_reflns_limit_h_max 13
_diffrn_reflns_limit_h_min -13
_diffrn_reflns_limit_k_max 10
_diffrn_reflns_limit_k_min -14
_diffrn_reflns_limit_l_max 16
_diffrn_reflns_limit_l_min -19
_diffrn_reflns_number 10763
_diffrn_reflns_theta_full 25.01
_diffrn_reflns_theta_max 25.01
_diffrn_reflns_theta_min 1.28
_diffrn_standards_number 0
_exptl_absorpt_coefficient_mu 4.978
_exptl_absorpt_correction_T_max 0.498
_exptl_absorpt_correction_T_min 0.267
_exptl_absorpt_correction_type multi-scan
_exptl_absorpt_process_details '(SADABS; Sheldrick,1996)'
_exptl_crystal_colour blue
_exptl_crystal_density_diffrn 1.865
_exptl_crystal_density_method 'not measured'
_exptl_crystal_description prism
_exptl_crystal_F_000 1140
_exptl_crystal_size_max 0.33
_exptl_crystal_size_mid 0.18
_exptl_crystal_size_min 0.14
_refine_diff_density_max 0.599
_refine_diff_density_min -0.548
_refine_ls_extinction_method none
_refine_ls_goodness_of_fit_ref 0.998
_refine_ls_hydrogen_treatment constr
_refine_ls_matrix_type full
_refine_ls_number_parameters 523
_refine_ls_number_reflns 7143
_refine_ls_number_restraints 0
_refine_ls_restrained_S_all 0.998
_refine_ls_R_factor_all 0.1281
_refine_ls_R_factor_gt 0.0499
_refine_ls_shift/su_max_lt 0.001
_refine_ls_shift/su_mean <0.001
_refine_ls_structure_factor_coef Fsqd
_refine_ls_weighting_details 'calc w = 1/[\s^2^(Fo^2^)+(0.0240P)^2^] where P=(Fo^2^+2Fc^2^)/3'
_refine_ls_weighting_scheme calc
_refine_ls_wR_factor_gt 0.0757
_refine_ls_wR_factor_ref 0.0932
_reflns_number_gt 3697
_reflns_number_total 7143
_reflns_threshold_expression >2s(I)
_cod_data_source_file sj2468.cif
_cod_data_source_block I
_cod_depositor_comments
;
The following automatic conversions were performed:
'_geom_bond_publ_flag' value 'Y' changed to 'y' according to
'/home/saulius/struct/CIF-dictionaries/cif_core.dic' dictionary named
'cif_core.dic' version 2.4.1 from 2010-06-29 (8
times).

'_geom_angle_publ_flag' value 'Y' changed to 'y' according to
'/home/saulius/struct/CIF-dictionaries/cif_core.dic' dictionary named
'cif_core.dic' version 2.4.1 from 2010-06-29 (12 times).

Automatic conversion script
Id: cif_fix_enum 1527 2010-12-29 10:47:43Z saulius 

The following automatic conversions were performed:

'_geom_bond_publ_flag' value 'Y' changed to 'y' according to
/home/saulius/struct/CIF-dictionaries/cif_core.dic dictionary named
'cif_core.dic' version 2.4.1 from 2010-06-29 (8
times).

'_geom_angle_publ_flag' value 'Y' changed to 'y' according
to /home/saulius/struct/CIF-dictionaries/cif_core.dic dictionary
named 'cif_core.dic' version 2.4.1 from 2010-06-29 (12 times).

Automatic conversion script
Id: cif_fix_values 1715 2011-07-08 13:25:40Z adriana 
;
_cod_database_code 2218009
_cod_database_fobs_code 2218009

loop_
_symmetry_equiv_pos_as_xyz
'x, y, z'
'-x, -y, -z'

loop_
_atom_site_type_symbol
_atom_site_label
_atom_site_fract_x
_atom_site_fract_y
_atom_site_fract_z
_atom_site_U_iso_or_equiv
_atom_site_adp_type
_atom_site_calc_flag
_atom_site_refinement_flags
_atom_site_occupancy
Cu Cu1 0.45708(7) 0.70847(7) 0.17285(5) 0.0437(2) Uani d . 1
Cu Cu2 0.33188(7) 0.52131(7) 0.32557(5) 0.0433(2) Uani d . 1
Br Br1 0.47185(6) 0.32932(7) 0.06179(5) 0.0569(2) Uani d . 1
Br Br2 0.95715(7) 0.15518(7) 0.14381(6) 0.0859(3) Uani d . 1
Br Br3 0.70303(6) 0.51591(6) 0.44153(5) 0.0583(2) Uani d . 1
Br Br4 0.88589(7) 0.02902(7) 0.36347(6) 0.0810(3) Uani d . 1
N N1 0.6098(5) 0.6878(5) 0.2154(3) 0.0386(14) Uani d . 1
N N2 0.1415(5) 0.6973(6) 0.0891(4) 0.0586(17) Uani d . 1
N N3 0.3513(4) 0.3622(4) 0.2930(3) 0.0312(13) Uani d . 1
N N4 0.3335(5) 0.8409(5) 0.4121(3) 0.0494(15) Uani d . 1
O O1 0.4266(4) 0.8725(4) 0.2033(3) 0.0507(12) Uani d . 1
O O2 0.4951(4) 0.9914(4) 0.2783(3) 0.0625(14) Uani d . 1
O O3 0.7098(4) 0.9130(4) -0.1456(3) 0.0760(16) Uani d . 1
H H3 0.6752 0.9822 -0.1549 0.114 Uiso calc R 1
O O4 0.4861(4) 0.5476(4) 0.1493(3) 0.0492(12) Uani d . 1
O O5 0.2972(4) 0.7485(4) 0.1347(3) 0.0592(14) Uani d . 1
O O6 0.1695(4) 0.5527(4) 0.2919(3) 0.0509(13) Uani d . 1
O O7 0.0475(4) 0.4692(4) 0.2348(3) 0.0709(16) Uani d . 1
O O8 0.0751(4) 0.2943(4) 0.6592(3) 0.0816(17) Uani d . 1
H H8 0.0063 0.3400 0.6711 0.122 Uiso calc R 1
O O9 0.4890(4) 0.4905(4) 0.3606(3) 0.0431(12) Uani d . 1
O O10 0.2976(4) 0.6874(4) 0.3510(3) 0.0645(15) Uani d . 1
C C1 0.5074(7) 0.8940(6) 0.2447(4) 0.0443(18) Uani d . 1
C C2 0.6249(6) 0.7964(6) 0.2492(4) 0.0452(18) Uani d . 1
H H2 0.6391 0.7842 0.3084 0.054 Uiso calc R 1
C C3 0.7327(6) 0.8309(6) 0.2023(4) 0.0483(18) Uani d . 1
H H3A 0.7399 0.9013 0.2289 0.058 Uiso calc R 1
H H3B 0.8077 0.7682 0.2079 0.058 Uiso calc R 1
C C4 0.7220(5) 0.8543(6) 0.1097(4) 0.0390(17) Uani d . 1
C C5 0.6648(6) 0.9636(6) 0.0814(4) 0.0467(18) Uani d . 1
H H5 0.6290 1.0245 0.1204 0.056 Uiso calc R 1
C C6 0.6584(6) 0.9870(6) -0.0033(4) 0.0492(19) Uani d . 1
H H6 0.6202 1.0627 -0.0208 0.059 Uiso calc R 1
C C7 0.7089(6) 0.8970(6) -0.0613(5) 0.0450(18) Uani d . 1
C C8 0.7654(5) 0.7877(6) -0.0346(4) 0.0458(18) Uani d . 1
H H8A 0.8003 0.7271 -0.0740 0.055 Uiso calc R 1
C C9 0.7724(5) 0.7642(6) 0.0503(4) 0.0394(17) Uani d . 1
H H9 0.8107 0.6883 0.0674 0.047 Uiso calc R 1
C C10 0.6954(6) 0.5907(7) 0.2170(4) 0.0427(19) Uani d . 1
H H10 0.7636 0.5921 0.2432 0.051 Uiso calc R 1
C C11 0.6958(6) 0.4798(6) 0.1821(4) 0.0339(16) Uani d . 1
C C12 0.5917(6) 0.4666(6) 0.1476(4) 0.0384(17) Uani d . 1
C C13 0.6066(6) 0.3563(7) 0.1109(4) 0.0434(18) Uani d . 1
C C14 0.7127(6) 0.2650(6) 0.1096(4) 0.0464(18) Uani d . 1
H H14 0.7184 0.1930 0.0845 0.056 Uiso calc R 1
C C15 0.8119(6) 0.2807(6) 0.1461(4) 0.0473(19) Uani d . 1
C C16 0.8028(6) 0.3859(6) 0.1807(4) 0.0451(19) Uani d . 1
H H16 0.8697 0.3964 0.2043 0.054 Uiso calc R 1
C C17 0.2547(7) 0.6760(7) 0.1048(5) 0.058(2) Uani d . 1
H H17 0.3072 0.6007 0.0926 0.070 Uiso calc R 1
C C18 0.0959(7) 0.6084(7) 0.0547(5) 0.083(3) Uani d . 1
H H18A 0.1634 0.5397 0.0388 0.125 Uiso calc R 1
H H18B 0.0554 0.6387 0.0061 0.125 Uiso calc R 1
H H18C 0.0387 0.5877 0.0964 0.125 Uiso calc R 1
C C19 0.0575(7) 0.8125(8) 0.1092(6) 0.117(4) Uani d . 1
H H19A 0.0213 0.8142 0.1666 0.175 Uiso calc R 1
H H19B -0.0061 0.8291 0.0724 0.175 Uiso calc R 1
H H19C 0.1011 0.8707 0.1021 0.175 Uiso calc R 1
C C20 0.1454(6) 0.4640(7) 0.2619(4) 0.0453(19) Uani d . 1
C C21 0.2437(5) 0.3457(5) 0.2600(4) 0.0390(17) Uani d . 1
H H21 0.2675 0.3202 0.2010 0.047 Uiso calc R 1
C C22 0.1966(5) 0.2501(5) 0.3067(4) 0.0427(17) Uani d . 1
H H22A 0.1238 0.2452 0.2829 0.051 Uiso calc R 1
H H22B 0.2588 0.1748 0.2964 0.051 Uiso calc R 1
C C23 0.1652(6) 0.2694(5) 0.4012(4) 0.0349(16) Uani d . 1
C C24 0.2473(6) 0.2088(5) 0.4556(5) 0.0445(18) Uani d . 1
H H24 0.3246 0.1613 0.4342 0.053 Uiso calc R 1
C C25 0.2147(6) 0.2189(6) 0.5402(5) 0.0504(19) Uani d . 1
H H25 0.2707 0.1775 0.5759 0.060 Uiso calc R 1
C C26 0.1029(7) 0.2877(6) 0.5744(5) 0.0484(19) Uani d . 1
C C27 0.0216(6) 0.3516(6) 0.5208(4) 0.0488(19) Uani d . 1
H H27 -0.0538 0.4022 0.5425 0.059 Uiso calc R 1
C C28 0.0536(6) 0.3397(6) 0.4346(4) 0.0422(18) Uani d . 1
H H28 -0.0023 0.3805 0.3987 0.051 Uiso calc R 1
C C29 0.4494(6) 0.2781(6) 0.2933(4) 0.0387(17) Uani d . 1
H H29 0.4508 0.2063 0.2698 0.046 Uiso calc R 1
C C30 0.5595(6) 0.2846(6) 0.3275(4) 0.0354(16) Uani d . 1
C C31 0.5709(6) 0.3894(6) 0.3605(4) 0.0353(16) Uani d . 1
C C32 0.6824(6) 0.3771(6) 0.3959(4) 0.0431(18) Uani d . 1
C C33 0.7748(6) 0.2735(7) 0.3965(4) 0.050(2) Uani d . 1
H H33 0.8461 0.2706 0.4205 0.060 Uiso calc R 1
C C34 0.7605(6) 0.1727(6) 0.3609(4) 0.0479(19) Uani d . 1
C C35 0.6547(6) 0.1792(6) 0.3273(4) 0.0418(18) Uani d . 1
H H35 0.6453 0.1116 0.3036 0.050 Uiso calc R 1
C C36 0.3602(6) 0.7288(6) 0.3940(4) 0.0496(19) Uani d . 1
H H36 0.4290 0.6775 0.4141 0.059 Uiso calc R 1
C C37 0.4104(6) 0.8861(6) 0.4608(4) 0.063(2) Uani d . 1
H H37A 0.4721 0.8213 0.4812 0.095 Uiso calc R 1
H H37B 0.3607 0.9322 0.5077 0.095 Uiso calc R 1
H H37C 0.4494 0.9346 0.4259 0.095 Uiso calc R 1
C C38 0.2263(6) 0.9238(6) 0.3835(5) 0.075(2) Uani d . 1
H H38A 0.1738 0.8816 0.3644 0.112 Uiso calc R 1
H H38B 0.2514 0.9687 0.3380 0.112 Uiso calc R 1
H H38C 0.1823 0.9761 0.4291 0.112 Uiso calc R 1

loop_
_atom_site_aniso_label
_atom_site_aniso_U_11
_atom_site_aniso_U_22
_atom_site_aniso_U_33
_atom_site_aniso_U_12
_atom_site_aniso_U_13
_atom_site_aniso_U_23
Cu1 0.0467(5) 0.0381(5) 0.0484(6) -0.0140(4) -0.0101(4) 0.0016(4)
Cu2 0.0440(5) 0.0341(5) 0.0536(6) -0.0120(4) -0.0116(4) 0.0022(4)
Br1 0.0556(5) 0.0620(6) 0.0605(6) -0.0290(4) -0.0039(4) -0.0116(4)
Br2 0.0567(5) 0.0566(6) 0.1299(9) 0.0036(5) -0.0036(5) 0.0072(5)
Br3 0.0577(5) 0.0530(5) 0.0742(6) -0.0261(4) -0.0222(4) 0.0004(4)
Br4 0.0546(5) 0.0557(6) 0.1204(8) 0.0037(5) -0.0123(5) 0.0119(5)
N1 0.048(4) 0.032(4) 0.039(4) -0.015(3) -0.009(3) 0.008(3)
N2 0.037(4) 0.065(5) 0.074(5) -0.012(4) -0.016(3) 0.002(4)
N3 0.032(3) 0.026(3) 0.039(4) -0.012(3) -0.006(3) 0.002(2)
N4 0.056(4) 0.044(4) 0.048(4) -0.016(4) 0.002(3) -0.003(3)
O1 0.055(3) 0.042(3) 0.058(3) -0.017(3) -0.009(3) 0.003(2)
O2 0.084(4) 0.044(3) 0.065(4) -0.027(3) -0.008(3) -0.013(3)
O3 0.108(4) 0.059(4) 0.041(4) 0.007(3) -0.005(3) -0.003(3)
O4 0.046(3) 0.035(3) 0.066(3) -0.007(3) -0.017(2) 0.004(2)
O5 0.050(3) 0.055(4) 0.073(4) -0.013(3) -0.014(3) -0.005(3)
O6 0.046(3) 0.042(3) 0.066(4) -0.011(3) -0.015(2) 0.004(2)
O7 0.049(3) 0.086(4) 0.087(4) -0.027(3) -0.026(3) 0.019(3)
O8 0.098(4) 0.078(4) 0.041(4) 0.017(3) -0.007(3) 0.001(3)
O9 0.048(3) 0.031(3) 0.051(3) -0.010(2) -0.008(2) 0.001(2)
O10 0.064(3) 0.035(3) 0.095(4) -0.005(3) -0.033(3) -0.002(3)
C1 0.061(5) 0.038(5) 0.037(5) -0.021(5) -0.003(4) 0.010(4)
C2 0.064(5) 0.049(5) 0.035(5) -0.034(4) -0.014(4) 0.004(3)
C3 0.059(5) 0.051(5) 0.045(5) -0.028(4) -0.018(4) 0.000(3)
C4 0.039(4) 0.041(5) 0.046(5) -0.024(4) -0.007(4) -0.003(4)
C5 0.072(5) 0.032(5) 0.037(5) -0.018(4) 0.005(4) -0.006(3)
C6 0.070(5) 0.025(4) 0.048(5) -0.008(4) -0.003(4) 0.001(4)
C7 0.046(4) 0.044(5) 0.041(5) -0.007(4) -0.002(4) -0.006(4)
C8 0.045(4) 0.044(5) 0.044(5) -0.005(4) -0.006(4) -0.013(4)
C9 0.038(4) 0.033(4) 0.053(5) -0.015(4) -0.014(4) 0.002(4)
C10 0.051(5) 0.065(6) 0.027(4) -0.036(5) -0.014(4) 0.015(4)
C11 0.037(4) 0.032(4) 0.038(4) -0.015(4) -0.013(3) 0.009(3)
C12 0.054(5) 0.024(4) 0.042(5) -0.018(4) -0.005(4) 0.007(3)
C13 0.037(4) 0.058(5) 0.043(5) -0.025(4) -0.006(3) 0.008(4)
C14 0.054(5) 0.030(5) 0.055(5) -0.016(4) 0.006(4) -0.003(3)
C15 0.045(5) 0.036(5) 0.061(5) -0.015(4) -0.003(4) 0.012(4)
C16 0.049(5) 0.038(5) 0.054(5) -0.022(4) -0.006(4) 0.013(4)
C17 0.044(5) 0.067(6) 0.058(6) -0.005(5) -0.011(4) 0.014(4)
C18 0.076(6) 0.092(7) 0.097(8) -0.038(6) -0.037(5) 0.019(5)
C19 0.059(6) 0.116(9) 0.169(11) -0.004(6) -0.033(6) -0.046(7)
C20 0.035(4) 0.055(6) 0.046(5) -0.016(5) 0.000(4) 0.021(4)
C21 0.042(4) 0.049(5) 0.034(4) -0.023(4) -0.011(3) -0.002(3)
C22 0.045(4) 0.040(4) 0.051(5) -0.023(4) -0.011(3) -0.004(3)
C23 0.039(4) 0.029(4) 0.044(5) -0.021(4) -0.005(4) -0.001(3)
C24 0.037(4) 0.034(4) 0.058(6) -0.003(4) -0.007(4) -0.002(4)
C25 0.050(5) 0.043(5) 0.054(6) -0.002(4) -0.017(4) 0.005(4)
C26 0.061(5) 0.042(5) 0.042(5) -0.014(4) -0.010(4) 0.001(4)
C27 0.041(4) 0.050(5) 0.048(5) -0.001(4) -0.009(4) 0.008(4)
C28 0.035(4) 0.054(5) 0.041(5) -0.014(4) -0.017(4) 0.011(4)
C29 0.049(5) 0.033(5) 0.035(4) -0.015(4) 0.002(4) -0.007(3)
C30 0.033(4) 0.035(4) 0.040(4) -0.013(4) -0.005(3) 0.005(3)
C31 0.039(4) 0.036(5) 0.038(4) -0.023(4) -0.001(3) 0.002(3)
C32 0.043(4) 0.057(5) 0.041(5) -0.033(4) -0.005(4) 0.002(4)
C33 0.039(4) 0.051(5) 0.062(5) -0.014(4) -0.013(4) 0.014(4)
C34 0.045(5) 0.050(5) 0.051(5) -0.021(4) 0.001(4) 0.008(4)
C35 0.050(5) 0.037(5) 0.040(5) -0.017(4) 0.004(4) -0.001(3)
C36 0.057(5) 0.030(5) 0.057(5) -0.003(4) -0.011(4) 0.006(4)
C37 0.079(6) 0.062(5) 0.052(5) -0.027(5) -0.001(4) -0.013(4)
C38 0.061(5) 0.051(6) 0.103(7) 0.004(5) -0.024(5) -0.013(5)

loop_
_atom_type_symbol
_atom_type_description
_atom_type_scat_dispersion_real
_atom_type_scat_dispersion_imag
_atom_type_scat_source
C C 0.0033 0.0016 'International Tables Vol C Tables 4.2.6.8 and 6.1.1.4'
H H 0.0000 0.0000 'International Tables Vol C Tables 4.2.6.8 and 6.1.1.4'
N N 0.0061 0.0033 'International Tables Vol C Tables 4.2.6.8 and 6.1.1.4'
O O 0.0106 0.0060 'International Tables Vol C Tables 4.2.6.8 and 6.1.1.4'
Cu Cu 0.3201 1.2651 'International Tables Vol C Tables 4.2.6.8 and 6.1.1.4'
Br Br -0.2901 2.4595 'International Tables Vol C Tables 4.2.6.8 and 6.1.1.4'

loop_
_geom_angle_atom_site_label_1
_geom_angle_atom_site_label_2
_geom_angle_atom_site_label_3
_geom_angle
_geom_angle_publ_flag
O4 Cu1 N1 94.3(2) y
O4 Cu1 O5 92.5(2) y
N1 Cu1 O5 173.1(2) y
O4 Cu1 O1 177.0(2) y
N1 Cu1 O1 84.6(2) y
O5 Cu1 O1 88.5(2) y
O9 Cu2 N3 95.0(2) y
O9 Cu2 O6 178.9(2) y
N3 Cu2 O6 85.1(2) y
O9 Cu2 O10 90.9(2) y
N3 Cu2 O10 173.7(2) y
O6 Cu2 O10 89.0(2) y
C10 N1 C2 120.1(5) ?
C10 N1 Cu1 126.0(4) ?
C2 N1 Cu1 113.9(4) ?
C17 N2 C19 118.9(7) ?
C17 N2 C18 122.2(7) ?
C19 N2 C18 118.9(6) ?
C29 N3 C21 121.2(5) ?
C29 N3 Cu2 125.2(4) ?
C21 N3 Cu2 113.5(4) ?
C36 N4 C38 120.5(6) ?
C36 N4 C37 121.2(6) ?
C38 N4 C37 118.3(6) ?
C1 O1 Cu1 114.8(4) ?
C7 O3 H3 109.5 ?
C12 O4 Cu1 126.0(4) ?
C17 O5 Cu1 123.4(5) ?
C20 O6 Cu2 115.0(4) ?
C26 O8 H8 109.5 ?
C31 O9 Cu2 126.7(4) ?
C36 O10 Cu2 124.0(4) ?
O2 C1 O1 123.5(7) ?
O2 C1 C2 119.3(7) ?
O1 C1 C2 117.1(6) ?
N1 C2 C1 108.5(6) ?
N1 C2 C3 112.6(6) ?
C1 C2 C3 110.1(5) ?
N1 C2 H2 108.5 ?
C1 C2 H2 108.5 ?
C3 C2 H2 108.5 ?
C4 C3 C2 114.2(5) ?
C4 C3 H3A 108.7 ?
C2 C3 H3A 108.7 ?
C4 C3 H3B 108.7 ?
C2 C3 H3B 108.7 ?
H3A C3 H3B 107.6 ?
C5 C4 C9 117.7(6) ?
C5 C4 C3 121.8(6) ?
C9 C4 C3 120.4(6) ?
C4 C5 C6 122.3(6) ?
C4 C5 H5 118.8 ?
C6 C5 H5 118.8 ?
C7 C6 C5 119.2(6) ?
C7 C6 H6 120.4 ?
C5 C6 H6 120.4 ?
C8 C7 O3 117.4(6) ?
C8 C7 C6 119.5(7) ?
O3 C7 C6 123.0(6) ?
C7 C8 C9 121.4(6) ?
C7 C8 H8A 119.3 ?
C9 C8 H8A 119.3 ?
C8 C9 C4 119.9(6) ?
C8 C9 H9 120.1 ?
C4 C9 H9 120.1 ?
N1 C10 C11 126.0(6) ?
N1 C10 H10 117.0 ?
C11 C10 H10 117.0 ?
C16 C11 C12 120.7(6) ?
C16 C11 C10 118.3(6) ?
C12 C11 C10 121.0(6) ?
O4 C12 C13 119.7(6) ?
O4 C12 C11 125.0(6) ?
C13 C12 C11 115.3(6) ?
C14 C13 C12 123.3(6) ?
C14 C13 Br1 117.9(5) ?
C12 C13 Br1 118.8(5) ?
C13 C14 C15 119.5(6) ?
C13 C14 H14 120.2 ?
C15 C14 H14 120.2 ?
C16 C15 C14 119.3(6) ?
C16 C15 Br2 121.4(6) ?
C14 C15 Br2 119.2(6) ?
C15 C16 C11 121.8(7) ?
C15 C16 H16 119.1 ?
C11 C16 H16 119.1 ?
O5 C17 N2 124.5(8) ?
O5 C17 H17 117.8 ?
N2 C17 H17 117.8 ?
N2 C18 H18A 109.5 ?
N2 C18 H18B 109.5 ?
H18A C18 H18B 109.5 ?
N2 C18 H18C 109.5 ?
H18A C18 H18C 109.5 ?
H18B C18 H18C 109.5 ?
N2 C19 H19A 109.5 ?
N2 C19 H19B 109.5 ?
H19A C19 H19B 109.5 ?
N2 C19 H19C 109.5 ?
H19A C19 H19C 109.5 ?
H19B C19 H19C 109.5 ?
O7 C20 O6 123.6(7) ?
O7 C20 C21 118.7(7) ?
O6 C20 C21 117.7(6) ?
N3 C21 C20 108.7(5) ?
N3 C21 C22 112.6(4) ?
C20 C21 C22 112.3(5) ?
N3 C21 H21 107.7 ?
C20 C21 H21 107.7 ?
C22 C21 H21 107.7 ?
C23 C22 C21 115.3(5) ?
C23 C22 H22A 108.4 ?
C21 C22 H22A 108.4 ?
C23 C22 H22B 108.4 ?
C21 C22 H22B 108.4 ?
H22A C22 H22B 107.5 ?
C28 C23 C24 118.5(6) ?
C28 C23 C22 121.2(5) ?
C24 C23 C22 120.1(6) ?
C25 C24 C23 119.9(6) ?
C25 C24 H24 120.0 ?
C23 C24 H24 120.0 ?
C24 C25 C26 122.1(6) ?
C24 C25 H25 118.9 ?
C26 C25 H25 118.9 ?
O8 C26 C25 119.7(6) ?
O8 C26 C27 121.8(7) ?
C25 C26 C27 118.4(7) ?
C28 C27 C26 119.5(7) ?
C28 C27 H27 120.3 ?
C26 C27 H27 120.3 ?
C23 C28 C27 121.4(6) ?
C23 C28 H28 119.3 ?
C27 C28 H28 119.3 ?
N3 C29 C30 125.3(6) ?
N3 C29 H29 117.4 ?
C30 C29 H29 117.4 ?
C35 C30 C31 121.0(6) ?
C35 C30 C29 116.3(6) ?
C31 C30 C29 122.7(6) ?
O9 C31 C30 124.6(6) ?
O9 C31 C32 120.7(6) ?
C30 C31 C32 114.7(6) ?
C33 C32 C31 124.1(6) ?
C33 C32 Br3 119.3(5) ?
C31 C32 Br3 116.5(5) ?
C32 C33 C34 119.0(6) ?
C32 C33 H33 120.5 ?
C34 C33 H33 120.5 ?
C35 C34 C33 119.2(7) ?
C35 C34 Br4 121.5(6) ?
C33 C34 Br4 119.3(5) ?
C34 C35 C30 121.9(6) ?
C34 C35 H35 119.0 ?
C30 C35 H35 119.0 ?
O10 C36 N4 122.9(6) ?
O10 C36 H36 118.5 ?
N4 C36 H36 118.5 ?
N4 C37 H37A 109.5 ?
N4 C37 H37B 109.5 ?
H37A C37 H37B 109.5 ?
N4 C37 H37C 109.5 ?
H37A C37 H37C 109.5 ?
H37B C37 H37C 109.5 ?
N4 C38 H38A 109.5 ?
N4 C38 H38B 109.5 ?
H38A C38 H38B 109.5 ?
N4 C38 H38C 109.5 ?
H38A C38 H38C 109.5 ?
H38B C38 H38C 109.5 ?

loop_
_geom_bond_atom_site_label_1
_geom_bond_atom_site_label_2
_geom_bond_distance
_geom_bond_publ_flag
Cu1 O4 1.874(4) y
Cu1 N1 1.893(5) y
Cu1 O5 1.917(5) y
Cu1 O1 1.932(4) y
Cu2 O9 1.874(4) y
Cu2 N3 1.907(5) y
Cu2 O6 1.922(4) y
Cu2 O10 1.932(5) y
Br1 C13 1.912(6) ?
Br2 C15 1.878(7) ?
Br3 C32 1.896(6) ?
Br4 C34 1.884(7) ?
N1 C10 1.279(7) ?
N1 C2 1.465(7) ?
N2 C17 1.297(8) ?
N2 C19 1.440(9) ?
N2 C18 1.443(8) ?
N3 C29 1.267(6) ?
N3 C21 1.454(6) ?
N4 C36 1.303(8) ?
N4 C38 1.446(7) ?
N4 C37 1.451(7) ?
O1 C1 1.278(7) ?
O2 C1 1.245(7) ?
O3 C7 1.358(7) ?
O3 H3 0.8200 ?
O4 C12 1.305(7) ?
O5 C17 1.228(8) ?
O6 C20 1.274(8) ?
O7 C20 1.229(7) ?
O8 C26 1.355(7) ?
O8 H8 0.8200 ?
O9 C31 1.289(6) ?
O10 C36 1.245(7) ?
C1 C2 1.506(9) ?
C2 C3 1.524(8) ?
C2 H2 0.9800 ?
C3 C4 1.513(8) ?
C3 H3A 0.9700 ?
C3 H3B 0.9700 ?
C4 C5 1.366(8) ?
C4 C9 1.389(8) ?
C5 C6 1.383(8) ?
C5 H5 0.9300 ?
C6 C7 1.373(9) ?
C6 H6 0.9300 ?
C7 C8 1.354(8) ?
C8 C9 1.386(8) ?
C8 H8A 0.9300 ?
C9 H9 0.9300 ?
C10 C11 1.435(8) ?
C10 H10 0.9300 ?
C11 C16 1.393(8) ?
C11 C12 1.415(8) ?
C12 C13 1.398(9) ?
C13 C14 1.371(8) ?
C14 C15 1.391(8) ?
C14 H14 0.9300 ?
C15 C16 1.344(9) ?
C16 H16 0.9300 ?
C17 H17 0.9300 ?
C18 H18A 0.9600 ?
C18 H18B 0.9600 ?
C18 H18C 0.9600 ?
C19 H19A 0.9600 ?
C19 H19B 0.9600 ?
C19 H19C 0.9600 ?
C20 C21 1.520(8) ?
C21 C22 1.536(7) ?
C21 H21 0.9800 ?
C22 C23 1.518(8) ?
C22 H22A 0.9700 ?
C22 H22B 0.9700 ?
C23 C28 1.362(8) ?
C23 C24 1.387(7) ?
C24 C25 1.360(8) ?
C24 H24 0.9300 ?
C25 C26 1.361(8) ?
C25 H25 0.9300 ?
C26 C27 1.386(8) ?
C27 C28 1.384(8) ?
C27 H27 0.9300 ?
C28 H28 0.9300 ?
C29 C30 1.449(7) ?
C29 H29 0.9300 ?
C30 C35 1.399(8) ?
C30 C31 1.403(8) ?
C31 C32 1.421(8) ?
C32 C33 1.368(8) ?
C33 C34 1.391(8) ?
C33 H33 0.9300 ?
C34 C35 1.359(8) ?
C35 H35 0.9300 ?
C36 H36 0.9300 ?
C37 H37A 0.9600 ?
C37 H37B 0.9600 ?
C37 H37C 0.9600 ?
C38 H38A 0.9600 ?
C38 H38B 0.9600 ?
C38 H38C 0.9600 ?

loop_
_geom_hbond_atom_site_label_D
_geom_hbond_atom_site_label_H
_geom_hbond_atom_site_label_A
_geom_hbond_site_symmetry_A
_geom_hbond_distance_DH
_geom_hbond_distance_HA
_geom_hbond_distance_DA
_geom_hbond_angle_DHA
C18 H18C O7 . 0.96 2.59 3.364(9) 137.3
C37 H37C O2 . 0.96 2.48 3.307(8) 144.0
O3 H3 O1 2_675 0.82 1.98 2.772(6) 163.1
O8 H8 O6 2_566 0.82 2.07 2.888(6) 175.8
C16 H16 O7 1_655 0.93 2.52 3.422(9) 163.1
C29 H29 O2 1_545 0.93 2.45 3.291(8) 150.1
C35 H35 O2 1_545 0.93 2.59 3.408(8) 146.5
